data_4318366
loop_
_publ_author_name
'Koji Abe'
'Kanako Matsufuji'
'Masaaki Ohba'
'Hisashi \=Okawa'

_publ_contact_author_address
;
Dept. of Chem., Fac. of Sci., Kyushu Univ., Hakozaki 6-10-1, Higashi-ku,
Fukuoka 812-8581, JAPAN
;
_publ_contact_author_email ' okawascc@mbox.nc.kyushu-u.ac.jp '
_publ_contact_author_fax ' +81-92-642-2598 '
_publ_contact_author_name ' Hisashi Okawa'
_publ_contact_author_phone ' +81-92-642-2596 '
_publ_section_title
;
 Site Specificity of Metal Ions in Heterodinuclear Complexes Derived from
 an "End-Off" Compartmental Ligand
;
_journal_name_full 'Inorganic Chemistry'
_journal_page_first 4461
_journal_page_last 4467
_journal_paper_doi 10.1021/ic020002f
_journal_volume 41
_journal_year 2002
_chemical_formula_sum 'C30 H40 Cl Co Cu N5 O10'
_chemical_formula_weight 788.61
_space_group_IT_number 2
_symmetry_cell_setting triclinic
_symmetry_Int_Tables_number 2
_symmetry_space_group_name_Hall '-P 1'
_symmetry_space_group_name_H-M 'P -1'
_cell_angle_alpha 111.10(2)
_cell_angle_beta 94.50(2)
_cell_angle_gamma 76.15(1)
_cell_formula_units_Z 2
_cell_length_a 12.220(2)
_cell_length_b 14.771(3)
_cell_length_c 11.500(3)
_cell_measurement_reflns_used 25
_cell_measurement_temperature 296.2
_cell_measurement_theta_max 15.0
_cell_measurement_theta_min 14.9
_cell_volume 1880.2(7)
_computing_cell_refinement 'MSC/AFC Diffractometer Control'
_computing_data_collection 'MSC/AFC Diffractometer Control'
_computing_data_reduction 'teXsan Ver. 1.11'
_computing_publication_material 'teXsan Ver. 1.11'
_computing_structure_refinement 'teXsan Ver. 1.10'
_computing_structure_solution 'DIRDIF94 (PATTY)'
_diffrn_measured_fraction_theta_full 0.9994
_diffrn_measured_fraction_theta_max 0.9994
_diffrn_measurement_device_type 'Rigaku AFC7R'
_diffrn_measurement_method \w-2\q
_diffrn_radiation_type 'Mo K\a'
_diffrn_radiation_wavelength 0.7107
_diffrn_reflns_av_R_equivalents 0.041
_diffrn_reflns_limit_h_max 15
_diffrn_reflns_limit_h_min -15
_diffrn_reflns_limit_k_max 0
_diffrn_reflns_limit_k_min -19
_diffrn_reflns_limit_l_max 14
_diffrn_reflns_limit_l_min -13
_diffrn_reflns_number 8938
_diffrn_reflns_theta_full 27.50
_diffrn_reflns_theta_max 27.50
_diffrn_standards_decay_% 0.72
_diffrn_standards_interval_count 150
_diffrn_standards_number 3
_exptl_absorpt_coefficient_mu 1.134
_exptl_absorpt_correction_T_max 1.000
_exptl_absorpt_correction_T_min 0.894
_exptl_absorpt_correction_type psi-scan
_exptl_absorpt_process_details '(North, Phillips & Mathews, 1968)'
_exptl_crystal_colour green
_exptl_crystal_density_diffrn 1.393
_exptl_crystal_density_method 'not measured'
_exptl_crystal_description prismatic
_exptl_crystal_size_max 0.400
_exptl_crystal_size_mid 0.350
_exptl_crystal_size_min 0.250
_refine_diff_density_max 0.80
_refine_diff_density_min -2.30
_refine_ls_extinction_method none
_refine_ls_goodness_of_fit_ref 1.320
_refine_ls_hydrogen_treatment noref
_refine_ls_number_parameters 496
_refine_ls_number_reflns 5722
_refine_ls_R_factor_gt 0.0802
_refine_ls_shift/su_max 0.9613
_refine_ls_structure_factor_coef F
_refine_ls_weighting_details 'w = 1/[\s^2^(Fo) + 0.00476|Fo|^2^]'
_refine_ls_weighting_scheme calc
_refine_ls_wR_factor_ref 0.1013
_reflns_number_gt 5722
_reflns_number_total 8605
_reflns_threshold_expression F^2^>3.0\s(F^2^)
_cod_data_source_file ic020002f_3.cif
_cod_data_source_block '[CuCo(L)(AcO)2]ClO4MeOH(3')'
_cod_original_cell_volume 1880.4(7)
_cod_original_sg_symbol_H-M 'P -1 '
_cod_original_formula_sum 'C30 H40 Cl Co Cu N5 O10 '
_cod_database_code 4318366

loop_
_symmetry_equiv_pos_as_xyz
x,y,z
-x,-y,-z

loop_
_atom_site_label
_atom_site_type_symbol
_atom_site_fract_x
_atom_site_fract_y
_atom_site_fract_z
_atom_site_U_iso_or_equiv
_atom_site_adp_type
_atom_site_occupancy
_atom_site_calc_flag
_atom_site_refinement_flags
_atom_site_disorder_assembly
_atom_site_disorder_group
Cu(1) Cu -0.05146(4) 0.81574(4) 0.08520(5) 0.0532(2) Uani 1.00 d . . .
Co(1) Co 0.19704(5) 0.69488(4) 0.14733(6) 0.0508(2) Uani 1.00 d . . .
Cl(1) Cl 0.4461(2) 0.8358(1) -0.2827(1) 0.0836(5) Uani 1.00 d . . .
O(1) O 0.0628(3) 0.8217(2) 0.2123(3) 0.0553(8) Uani 1.00 d . . .
O(2) O 0.0620(3) 0.7740(3) -0.0778(4) 0.074(1) Uani 1.00 d . . .
O(3) O 0.1977(3) 0.6587(3) -0.0394(3) 0.0641(10) Uani 1.00 d . . .
O(4) O -0.0801(3) 0.6937(3) 0.0908(3) 0.066(1) Uani 1.00 d . . .
O(5) O 0.0773(3) 0.6179(3) 0.1599(4) 0.069(1) Uani 1.00 d . . .
O(6) O 0.437(1) 0.7355(6) -0.3449(9) 0.151(4) Uani 0.80 d P . .
O(6') O 0.350(3) 0.816(3) -0.272(3) 0.23(1) Uani 0.40 d P . .
O(7) O 0.378(1) 0.9048(6) -0.319(1) 0.179(4) Uani 0.80 d P . .
O(7') O 0.503(3) 0.851(2) -0.377(1) 0.152(10) Uani 0.40 d P . .
O(8) O 0.484(1) 0.886(1) -0.168(1) 0.182(6) Uani 0.80 d P . .
O(8') O 0.420(3) 0.844(2) -0.161(2) 0.18(1) Uani 0.40 d P . .
O(9) O 0.548(2) 0.810(2) -0.327(3) 0.20(1) Uani 0.40 d P . .
O(10) O 0.335(2) 0.378(3) 0.589(3) 0.133(10) Uani 0.30 d P . .
O(10') O 0.378(5) 0.415(2) 0.559(3) 0.15(2) Uani 0.20 d P . .
O(11) O 0.052(3) 0.480(3) 0.462(3) 0.14(1) Uani 0.30 d P . .
O(11') O 0.041(5) 0.428(5) 0.481(6) 0.15(2) Uani 0.20 d P . .
N(1) N -0.0764(3) 0.9587(3) 0.1168(4) 0.057(1) Uani 1.00 d . . .
N(2) N -0.1882(3) 0.8234(4) -0.0302(4) 0.065(1) Uani 1.00 d . . .
N(3) N 0.2492(3) 0.7169(3) 0.3382(4) 0.059(1) Uani 1.00 d . . .
N(4) N 0.3116(3) 0.5564(3) 0.1330(5) 0.064(1) Uani 1.00 d . . .
N(5) N 0.3190(3) 0.7844(3) 0.1710(4) 0.0511(10) Uani 1.00 d . . .
C(1) C 0.1876(8) 1.1544(6) 0.5828(7) 0.106(3) Uani 1.00 d . . .
C(2) C 0.1469(5) 1.0696(4) 0.4861(5) 0.070(2) Uani 1.00 d . . .
C(3) C 0.0840(5) 1.0794(4) 0.3859(5) 0.066(1) Uani 1.00 d . . .
C(4) C 0.0487(4) 1.0001(3) 0.2940(5) 0.054(1) Uani 1.00 d . . .
C(5) C 0.0829(4) 0.9028(3) 0.3010(4) 0.050(1) Uani 1.00 d . . .
C(6) C 0.1403(4) 0.8924(4) 0.4085(5) 0.057(1) Uani 1.00 d . . .
C(7) C 0.1708(4) 0.9747(5) 0.4976(5) 0.066(1) Uani 1.00 d . . .
C(8) C -0.0288(4) 1.0213(4) 0.2006(5) 0.059(1) Uani 1.00 d . . .
C(9) C -0.1612(4) 0.9964(5) 0.0368(6) 0.072(2) Uani 1.00 d . . .
C(10) C -0.1821(5) 0.9069(5) -0.0725(6) 0.078(2) Uani 1.00 d . . .
C(11) C -0.2917(4) 0.8459(6) 0.0435(6) 0.084(2) Uani 1.00 d . . .
C(12) C -0.1855(6) 0.7319(6) -0.1366(6) 0.090(2) Uani 1.00 d . . .
C(13) C 0.1627(4) 0.7944(4) 0.4258(5) 0.064(1) Uani 1.00 d . . .
C(14) C 0.2642(5) 0.6185(5) 0.3507(6) 0.074(2) Uani 1.00 d . . .
C(15) C 0.3277(4) 0.5372(4) 0.2390(6) 0.073(2) Uani 1.00 d . . .
C(16) C 0.3973(6) 0.4504(5) 0.2435(8) 0.091(2) Uani 1.00 d . . .
C(17) C 0.4476(7) 0.3800(5) 0.1368(10) 0.106(3) Uani 1.00 d . . .
C(18) C 0.4300(6) 0.3978(5) 0.0262(8) 0.093(2) Uani 1.00 d . . .
C(19) C 0.3615(4) 0.4874(4) 0.0281(6) 0.072(2) Uani 1.00 d . . .
C(20) C 0.3598(4) 0.7459(5) 0.3595(5) 0.065(1) Uani 1.00 d . . .
C(21) C 0.3734(4) 0.8034(4) 0.2796(5) 0.057(1) Uani 1.00 d . . .
C(22) C 0.4465(5) 0.8680(5) 0.3145(6) 0.074(2) Uani 1.00 d . . .
C(23) C 0.4637(5) 0.9117(5) 0.2330(7) 0.083(2) Uani 1.00 d . . .
C(24) C 0.4090(5) 0.8921(5) 0.1213(6) 0.074(2) Uani 1.00 d . . .
C(25) C 0.3375(4) 0.8282(4) 0.0933(5) 0.060(1) Uani 1.00 d . . .
C(26) C 0.1457(4) 0.7036(4) -0.1080(5) 0.057(1) Uani 1.00 d . . .
C(27) C 0.1901(6) 0.6673(6) -0.2410(6) 0.096(2) Uani 1.00 d . . .
C(28) C -0.0255(4) 0.6305(4) 0.1342(5) 0.058(1) Uani 1.00 d . . .
C(29) C -0.0885(6) 0.5607(5) 0.1535(7) 0.085(2) Uani 1.00 d . . .
C(30) C 0.261(3) 0.383(2) 0.496(3) 0.18(1) Uani 0.50 d P . .
C(31) C 0.152(2) 0.453(2) 0.543(2) 0.142(7) Uani 0.50 d P . .
H(1) H 0.1212 1.2085 0.6182 0.1288 Uiso 1.00 calc . . .
H(2) H 0.2310 1.1819 0.5419 0.1288 Uiso 1.00 calc . . .
H(3) H 0.2280 1.1377 0.6449 0.1288 Uiso 1.00 calc . . .
H(4) H 0.0646 1.1439 0.3787 0.0768 Uiso 1.00 calc . . .
H(5) H 0.2101 0.9655 0.5699 0.0788 Uiso 1.00 calc . . .
H(6) H -0.0455 1.0881 0.1992 0.0688 Uiso 1.00 calc . . .
H(7) H -0.1342 1.0404 0.0070 0.0925 Uiso 1.00 calc . . .
H(8) H -0.2302 1.0321 0.0806 0.0925 Uiso 1.00 calc . . .
H(9) H -0.1204 0.8828 -0.1335 0.0893 Uiso 1.00 calc . . .
H(10) H -0.2497 0.9233 -0.1157 0.0893 Uiso 1.00 calc . . .
H(11) H -0.2951 0.9087 0.1162 0.0994 Uiso 1.00 calc . . .
H(12) H -0.2910 0.7959 0.0779 0.0994 Uiso 1.00 calc . . .
H(13) H -0.3581 0.8556 -0.0017 0.0994 Uiso 1.00 calc . . .
H(14) H -0.2461 0.7386 -0.1913 0.1054 Uiso 1.00 calc . . .
H(15) H -0.1157 0.7111 -0.1829 0.1054 Uiso 1.00 calc . . .
H(16) H -0.1890 0.6783 -0.1082 0.1054 Uiso 1.00 calc . . .
H(17) H 0.1847 0.8024 0.5103 0.0765 Uiso 1.00 calc . . .
H(18) H 0.0916 0.7728 0.4139 0.0765 Uiso 1.00 calc . . .
H(19) H 0.3023 0.6180 0.4252 0.0870 Uiso 1.00 calc . . .
H(20) H 0.1904 0.6053 0.3544 0.0870 Uiso 1.00 calc . . .
H(21) H 0.4082 0.4398 0.3238 0.1070 Uiso 1.00 calc . . .
H(22) H 0.4942 0.3187 0.1408 0.1224 Uiso 1.00 calc . . .
H(23) H 0.4704 0.3504 -0.0471 0.1127 Uiso 1.00 calc . . .
H(24) H 0.3469 0.5017 -0.0508 0.0906 Uiso 1.00 calc . . .
H(25) H 0.3654 0.7860 0.4455 0.0784 Uiso 1.00 calc . . .
H(26) H 0.4204 0.6877 0.3411 0.0784 Uiso 1.00 calc . . .
H(27) H 0.4818 0.8830 0.3963 0.0908 Uiso 1.00 calc . . .
H(28) H 0.5150 0.9568 0.2544 0.0975 Uiso 1.00 calc . . .
H(29) H 0.4203 0.9227 0.0623 0.0855 Uiso 1.00 calc . . .
H(30) H 0.2999 0.8127 0.0113 0.0773 Uiso 1.00 calc . . .
H(31) H 0.2654 0.6726 -0.2439 0.1137 Uiso 1.00 calc . . .
H(32) H 0.1865 0.5987 -0.2856 0.1137 Uiso 1.00 calc . . .
H(33) H 0.1440 0.7059 -0.2875 0.1137 Uiso 1.00 calc . . .
H(34) H -0.1513 0.5941 0.2066 0.0993 Uiso 1.00 calc . . .
H(35) H -0.0398 0.5132 0.1848 0.0993 Uiso 1.00 calc . . .
H(36) H -0.1162 0.5206 0.0728 0.0993 Uiso 1.00 calc . . .

loop_
_atom_site_aniso_label
_atom_site_aniso_U_11
_atom_site_aniso_U_22
_atom_site_aniso_U_33
_atom_site_aniso_U_12
_atom_site_aniso_U_13
_atom_site_aniso_U_23
Cu(1) 0.0340(3) 0.0569(4) 0.0671(4) -0.0034(2) -0.0064(2) 0.0254(3)
Co(1) 0.0363(3) 0.0459(3) 0.0721(4) -0.0048(2) -0.0086(2) 0.0275(3)
Cl(1) 0.091(1) 0.0781(10) 0.0766(9) -0.0046(8) -0.0152(8) 0.0340(8)
O(1) 0.042(2) 0.047(2) 0.072(2) -0.006(1) -0.012(1) 0.020(1)
O(2) 0.054(2) 0.083(3) 0.081(2) 0.011(2) 0.010(2) 0.038(2)
O(3) 0.063(2) 0.054(2) 0.066(2) -0.002(2) -0.006(2) 0.019(2)
O(4) 0.050(2) 0.064(2) 0.084(2) -0.019(2) -0.017(2) 0.027(2)
O(5) 0.049(2) 0.057(2) 0.107(3) -0.017(2) -0.013(2) 0.037(2)
O(6) 0.23(1) 0.084(5) 0.141(7) -0.042(6) -0.024(7) 0.042(5)
O(6') 0.23(3) 0.27(3) 0.20(3) -0.20(3) 0.00(2) 0.02(2)
O(7) 0.23(1) 0.103(6) 0.171(8) -0.012(7) -0.135(9) 0.051(6)
O(7') 0.27(3) 0.14(2) 0.083(9) -0.14(2) 0.00(1) 0.028(10)
O(8) 0.21(1) 0.26(2) 0.113(7) -0.08(1) -0.067(8) 0.097(9)
O(8') 0.27(3) 0.12(2) 0.11(1) 0.08(2) 0.04(2) 0.05(1)
O(9) 0.11(1) 0.24(3) 0.22(3) 0.06(2) 0.08(2) 0.09(2)
O(10) 0.08(1) 0.17(3) 0.15(2) -0.05(1) 0.01(1) 0.04(2)
O(10') 0.27(5) 0.08(2) 0.11(2) -0.05(2) -0.09(3) 0.04(2)
O(11) 0.13(2) 0.15(3) 0.15(2) -0.05(2) -0.03(2) 0.05(2)
O(11') 0.13(4) 0.18(6) 0.13(4) -0.03(4) -0.03(3) 0.03(4)
N(1) 0.039(2) 0.061(2) 0.074(2) 0.000(2) -0.005(2) 0.033(2)
N(2) 0.041(2) 0.084(3) 0.064(2) -0.007(2) -0.010(2) 0.026(2)
N(3) 0.046(2) 0.063(2) 0.075(2) -0.012(2) -0.008(2) 0.036(2)
N(4) 0.041(2) 0.055(2) 0.102(3) -0.002(2) -0.006(2) 0.039(2)
N(5) 0.036(2) 0.048(2) 0.070(2) -0.002(1) -0.004(2) 0.027(2)
C(1) 0.122(6) 0.076(4) 0.104(5) -0.037(4) -0.014(5) 0.007(4)
C(2) 0.064(3) 0.068(3) 0.064(3) -0.017(3) 0.008(2) 0.005(2)
C(3) 0.064(3) 0.050(3) 0.077(3) -0.011(2) 0.015(3) 0.012(2)
C(4) 0.042(2) 0.051(2) 0.067(3) -0.004(2) 0.008(2) 0.020(2)
C(5) 0.036(2) 0.054(2) 0.062(2) -0.007(2) 0.003(2) 0.022(2)
C(6) 0.043(2) 0.058(3) 0.069(3) -0.007(2) 0.003(2) 0.023(2)
C(7) 0.054(3) 0.083(4) 0.058(3) -0.016(3) 0.000(2) 0.020(3)
C(8) 0.048(2) 0.057(3) 0.077(3) 0.003(2) 0.011(2) 0.035(2)
C(9) 0.049(3) 0.082(4) 0.092(4) 0.002(2) -0.007(3) 0.050(3)
C(10) 0.051(3) 0.104(5) 0.078(3) 0.005(3) -0.007(2) 0.047(3)
C(11) 0.033(2) 0.122(5) 0.101(4) -0.008(3) -0.005(2) 0.049(4)
C(12) 0.072(4) 0.110(5) 0.077(4) -0.018(4) -0.024(3) 0.024(4)
C(13) 0.056(3) 0.078(3) 0.069(3) -0.013(2) -0.005(2) 0.039(3)
C(14) 0.069(3) 0.073(3) 0.098(4) -0.009(3) -0.010(3) 0.057(3)
C(15) 0.048(3) 0.068(3) 0.117(5) -0.006(2) -0.007(3) 0.055(3)
C(16) 0.078(4) 0.078(4) 0.134(6) -0.004(3) -0.014(4) 0.067(4)
C(17) 0.081(4) 0.069(4) 0.172(8) 0.011(3) -0.004(5) 0.066(5)
C(18) 0.065(3) 0.056(3) 0.150(6) 0.006(3) 0.012(4) 0.037(4)
C(19) 0.047(3) 0.056(3) 0.112(4) 0.001(2) 0.002(3) 0.036(3)
C(20) 0.046(2) 0.081(4) 0.078(3) -0.014(2) -0.016(2) 0.041(3)
C(21) 0.035(2) 0.056(3) 0.079(3) -0.007(2) -0.005(2) 0.026(2)
C(22) 0.051(3) 0.080(4) 0.088(4) -0.024(3) -0.006(3) 0.020(3)
C(23) 0.059(3) 0.075(4) 0.121(5) -0.029(3) 0.000(3) 0.031(4)
C(24) 0.052(3) 0.072(3) 0.112(5) -0.008(2) 0.010(3) 0.049(3)
C(25) 0.043(2) 0.059(3) 0.082(3) -0.002(2) -0.001(2) 0.034(2)
C(26) 0.044(2) 0.054(3) 0.068(3) -0.011(2) 0.000(2) 0.017(2)
C(27) 0.084(4) 0.104(5) 0.079(4) 0.011(4) 0.018(3) 0.024(4)
C(28) 0.047(2) 0.054(3) 0.073(3) -0.014(2) -0.002(2) 0.020(2)
C(29) 0.069(3) 0.083(4) 0.113(5) -0.036(3) 0.000(3) 0.035(4)
C(30) 0.24(4) 0.17(3) 0.14(2) -0.06(3) 0.07(2) 0.02(2)
C(31) 0.09(1) 0.17(2) 0.11(1) -0.02(1) 0.00(1) -0.01(1)

loop_
_atom_type_symbol
_atom_type_description
_atom_type_scat_dispersion_real
_atom_type_scat_dispersion_imag
_atom_type_scat_source
C C 0.003 0.002
;International Tables for Crystallography
(1992, Vol. C, Tables 4.2.6.8 and 6.1.1.1)
;
H H 0.000 0.000
;International Tables for Crystallography
(1992, Vol. C, Table 6.1.1.2)
;
N N 0.006 0.003
;International Tables for Crystallography
(1992, Vol. C, Tables 4.2.6.8 and 6.1.1.1)
;
O O 0.011 0.006
;International Tables for Crystallography
(1992, Vol. C, Tables 4.2.6.8 and 6.1.1.1)
;
Cl Cl 0.148 0.159
;International Tables for Crystallography
(1992, Vol. C, Tables 4.2.6.8 and 6.1.1.1)
;
Cu Cu 0.320 1.265
;International Tables for Crystallography
(1992, Vol. C, Tables 4.2.6.8 and 6.1.1.1)
;
Co Co 0.349 0.972
;International Tables for Crystallography
(1992, Vol. C, Tables 4.2.6.8 and 6.1.1.1)
;

loop_
_geom_angle_atom_site_label_1
_geom_angle_atom_site_label_2
_geom_angle_atom_site_label_3
_geom_angle
_geom_angle_site_symmetry_1
_geom_angle_site_symmetry_2
_geom_angle_site_symmetry_3
_geom_angle_publ_flag
O(1) Cu(1) O(2) 98.1(1) . . . yes
O(1) Cu(1) O(4) 92.8(1) . . . yes
O(1) Cu(1) N(1) 92.1(1) . . . yes
O(1) Cu(1) N(2) 172.0(2) . . . yes
O(2) Cu(1) O(4) 107.5(2) . . . yes
O(2) Cu(1) N(1) 93.1(2) . . . yes
O(2) Cu(1) N(2) 89.2(2) . . . yes
O(4) Cu(1) N(1) 157.9(2) . . . yes
O(4) Cu(1) N(2) 88.4(2) . . . yes
N(1) Cu(1) N(2) 84.0(2) . . . yes
O(1) Co(1) O(3) 104.8(1) . . . yes
O(1) Co(1) O(5) 83.8(1) . . . yes
O(1) Co(1) N(3) 89.5(1) . . . yes
O(1) Co(1) N(4) 160.1(2) . . . yes
O(1) Co(1) N(5) 92.6(1) . . . yes
O(3) Co(1) O(5) 98.5(2) . . . yes
O(3) Co(1) N(3) 163.1(2) . . . yes
O(3) Co(1) N(4) 91.3(2) . . . yes
O(3) Co(1) N(5) 91.9(2) . . . yes
O(5) Co(1) N(3) 91.8(2) . . . yes
O(5) Co(1) N(4) 82.4(2) . . . yes
O(5) Co(1) N(5) 169.5(2) . . . yes
N(3) Co(1) N(4) 76.8(2) . . . yes
N(3) Co(1) N(5) 78.3(1) . . . yes
N(4) Co(1) N(5) 98.5(1) . . . yes
O(6) Cl(1) O(6') 63(1) . . . yes
O(6) Cl(1) O(7) 117.1(6) . . . yes
O(6) Cl(1) O(7') 100.9(9) . . . yes
O(6) Cl(1) O(8) 133.8(7) . . . yes
O(6) Cl(1) O(8') 97(1) . . . yes
O(6) Cl(1) O(9) 88(1) . . . yes
O(6') Cl(1) O(7) 80(1) . . . yes
O(6') Cl(1) O(7') 136(1) . . . yes
O(6') Cl(1) O(8) 110(1) . . . yes
O(6') Cl(1) O(8') 65(1) . . . yes
O(6') Cl(1) O(9) 151(1) . . . yes
O(7) Cl(1) O(7') 71(1) . . . yes
O(7) Cl(1) O(8) 105.6(8) . . . yes
O(7) Cl(1) O(8') 112(1) . . . yes
O(7) Cl(1) O(9) 114(1) . . . yes
O(7') Cl(1) O(8) 109.1(9) . . . yes
O(7') Cl(1) O(8') 156(1) . . . yes
O(7') Cl(1) O(9) 43(1) . . . yes
O(8) Cl(1) O(8') 47(1) . . . yes
O(8) Cl(1) O(9) 89(1) . . . yes
O(8') Cl(1) O(9) 123(1) . . . yes
Cu(1) O(1) Co(1) 109.2(1) . . . yes
Cu(1) O(1) C(5) 126.9(3) . . . yes
Co(1) O(1) C(5) 118.8(3) . . . yes
Cu(1) O(2) C(26) 126.0(3) . . . yes
Co(1) O(3) C(26) 131.5(3) . . . yes
Cu(1) O(4) C(28) 132.3(3) . . . yes
Co(1) O(5) C(28) 130.6(3) . . . yes
Cl(1) O(6) O(6') 54.2(8) . . . yes
Cl(1) O(6') O(6) 62(1) . . . yes
Cl(1) O(6') O(7) 50.3(9) . . . yes
Cl(1) O(6') O(8') 61(1) . . . yes
O(6) O(6') O(7) 96(1) . . . yes
O(6) O(6') O(8') 94(2) . . . yes
O(7) O(6') O(8') 91(1) . . . yes
Cl(1) O(7) O(6') 49(1) . . . yes
Cl(1) O(7) O(7') 57.9(8) . . . yes
O(6') O(7) O(7') 100(1) . . . yes
Cl(1) O(7') O(7) 50.9(9) . . . yes
Cl(1) O(7') O(9) 60(1) . . . yes
O(7) O(7') O(9) 110(1) . . . yes
Cl(1) O(8) O(8') 68(1) . . . yes
Cl(1) O(8') O(6') 53(1) . . . yes
Cl(1) O(8') O(8) 64(1) . . . yes
O(6') O(8') O(8) 114(2) . . . yes
Cl(1) O(9) O(7') 75(1) . . . yes
O(10') O(10) C(30) 87(3) . . . yes
O(10) O(10') C(30) 55(3) . . . yes
O(11) O(11) O(11') 75(5) 2_566 . . yes
O(11) O(11) O(11') 35(2) 2_566 . 2_566 yes
O(11) O(11) C(31) 109(3) 2_566 . . yes
O(11') O(11) O(11') 110(6) . . 2_566 yes
O(11') O(11) C(31) 72(5) . . . yes
O(11') O(11) C(31) 119(2) 2_566 . . yes
O(11) O(11') O(11) 69(6) . . 2_566 yes
O(11) O(11') C(31) 73(5) . . . yes
O(11) O(11') C(31) 106(3) 2_566 . . yes
Cu(1) N(1) C(8) 126.7(3) . . . yes
Cu(1) N(1) C(9) 115.1(4) . . . yes
C(8) N(1) C(9) 118.2(4) . . . yes
Cu(1) N(2) C(10) 103.6(3) . . . yes
Cu(1) N(2) C(11) 108.4(3) . . . yes
Cu(1) N(2) C(12) 113.7(4) . . . yes
C(10) N(2) C(11) 112.1(5) . . . yes
C(10) N(2) C(12) 110.7(5) . . . yes
C(11) N(2) C(12) 108.4(5) . . . yes
Co(1) N(3) C(13) 110.2(3) . . . yes
Co(1) N(3) C(14) 105.3(3) . . . yes
Co(1) N(3) C(20) 109.8(3) . . . yes
C(13) N(3) C(14) 112.2(4) . . . yes
C(13) N(3) C(20) 110.4(4) . . . yes
C(14) N(3) C(20) 108.7(4) . . . yes
Co(1) N(4) C(15) 115.0(4) . . . yes
Co(1) N(4) C(19) 126.0(4) . . . yes
C(15) N(4) C(19) 118.9(5) . . . yes
Co(1) N(5) C(21) 115.2(3) . . . yes
Co(1) N(5) C(25) 126.4(3) . . . yes
C(21) N(5) C(25) 118.2(4) . . . yes
C(1) C(2) C(3) 123.1(6) . . . yes
C(1) C(2) C(7) 120.3(6) . . . yes
C(3) C(2) C(7) 116.6(5) . . . yes
C(2) C(3) C(4) 123.2(5) . . . yes
C(3) C(4) C(5) 119.2(5) . . . yes
C(3) C(4) C(8) 118.4(5) . . . yes
C(5) C(4) C(8) 122.2(4) . . . yes
O(1) C(5) C(4) 123.5(4) . . . yes
O(1) C(5) C(6) 118.2(4) . . . yes
C(4) C(5) C(6) 118.3(4) . . . yes
C(5) C(6) C(7) 119.2(5) . . . yes
C(5) C(6) C(13) 119.2(5) . . . yes
C(7) C(6) C(13) 121.6(5) . . . yes
C(2) C(7) C(6) 123.0(5) . . . yes
N(1) C(8) C(4) 126.1(4) . . . yes
N(1) C(9) C(10) 107.5(4) . . . yes
N(2) C(10) C(9) 110.9(5) . . . yes
N(3) C(13) C(6) 113.1(4) . . . yes
N(3) C(14) C(15) 110.4(4) . . . yes
N(4) C(15) C(14) 114.5(4) . . . yes
N(4) C(15) C(16) 121.5(6) . . . yes
C(14) C(15) C(16) 124.0(6) . . . yes
C(15) C(16) C(17) 119.6(7) . . . yes
C(16) C(17) C(18) 119.6(6) . . . yes
C(17) C(18) C(19) 118.2(7) . . . yes
N(4) C(19) C(18) 122.2(6) . . . yes
N(3) C(20) C(21) 111.5(4) . . . yes
N(5) C(21) C(20) 117.1(4) . . . yes
N(5) C(21) C(22) 122.2(5) . . . yes
C(20) C(21) C(22) 120.5(5) . . . yes
C(21) C(22) C(23) 118.2(5) . . . yes
C(22) C(23) C(24) 119.9(5) . . . yes
C(23) C(24) C(25) 118.9(5) . . . yes
N(5) C(25) C(24) 122.6(5) . . . yes
O(2) C(26) O(3) 126.1(5) . . . yes
O(2) C(26) C(27) 117.6(5) . . . yes
O(3) C(26) C(27) 116.3(5) . . . yes
O(4) C(28) O(5) 126.0(5) . . . yes
O(4) C(28) C(29) 116.7(5) . . . yes
O(5) C(28) C(29) 117.3(5) . . . yes
O(10) C(30) O(10') 36(1) . . . yes
O(10) C(30) C(31) 112(2) . . . yes
O(10') C(30) C(31) 118(2) . . . yes
O(11) C(31) O(11') 34(1) . . . yes
O(11) C(31) C(30) 125(2) . . . yes
O(11') C(31) C(30) 120(3) . . . yes

loop_
_geom_bond_atom_site_label_1
_geom_bond_atom_site_label_2
_geom_bond_distance
_geom_bond_site_symmetry_1
_geom_bond_site_symmetry_2
_geom_bond_publ_flag
Cu(1) O(1) 1.934(3) . . yes
Cu(1) O(2) 2.232(4) . . yes
Cu(1) O(4) 1.941(4) . . yes
Cu(1) N(1) 1.960(4) . . yes
Cu(1) N(2) 2.058(4) . . yes
Co(1) O(1) 2.114(3) . . yes
Co(1) O(3) 2.018(4) . . yes
Co(1) O(5) 2.098(4) . . yes
Co(1) N(3) 2.167(4) . . yes
Co(1) N(4) 2.143(4) . . yes
Co(1) N(5) 2.160(4) . . yes
Cl(1) O(6) 1.423(8) . . yes
Cl(1) O(6') 1.30(2) . . yes
Cl(1) O(7) 1.323(7) . . yes
Cl(1) O(7') 1.45(2) . . yes
Cl(1) O(8) 1.37(1) . . yes
Cl(1) O(8') 1.41(2) . . yes
Cl(1) O(9) 1.30(2) . . yes
O(1) C(5) 1.327(5) . . yes
O(2) C(26) 1.239(6) . . yes
O(3) C(26) 1.249(6) . . yes
O(4) C(28) 1.246(6) . . yes
O(5) C(28) 1.253(6) . . yes
O(6) O(6') 1.43(3) . . yes
O(6') O(7) 1.70(3) . . yes
O(6') O(8') 1.46(4) . . yes
O(7) O(7') 1.61(3) . . yes
O(7') O(9) 1.03(3) . . yes
O(8) O(8') 1.13(4) . . yes
O(10) O(10') 0.99(5) . . yes
O(10) C(30) 1.36(4) . . yes
O(10') C(30) 1.65(6) . . yes
O(11) O(11) 1.47(8) . 2_566 yes
O(11) O(11') 0.91(5) . . yes
O(11) O(11') 1.52(5) . 2_566 yes
O(11) C(31) 1.54(4) . . yes
O(11') C(31) 1.53(6) . . yes
N(1) C(8) 1.284(7) . . yes
N(1) C(9) 1.474(6) . . yes
N(2) C(10) 1.497(8) . . yes
N(2) C(11) 1.482(7) . . yes
N(2) C(12) 1.456(8) . . yes
N(3) C(13) 1.483(7) . . yes
N(3) C(14) 1.478(7) . . yes
N(3) C(20) 1.490(6) . . yes
N(4) C(15) 1.339(7) . . yes
N(4) C(19) 1.341(8) . . yes
N(5) C(21) 1.337(6) . . yes
N(5) C(25) 1.337(6) . . yes
C(1) C(2) 1.504(9) . . yes
C(2) C(3) 1.367(8) . . yes
C(2) C(7) 1.413(8) . . yes
C(3) C(4) 1.398(7) . . yes
C(4) C(5) 1.427(6) . . yes
C(4) C(8) 1.445(7) . . yes
C(5) C(6) 1.411(7) . . yes
C(6) C(7) 1.388(8) . . yes
C(6) C(13) 1.491(7) . . yes
C(9) C(10) 1.520(9) . . yes
C(14) C(15) 1.514(9) . . yes
C(15) C(16) 1.374(8) . . yes
C(16) C(17) 1.36(1) . . yes
C(17) C(18) 1.38(1) . . yes
C(18) C(19) 1.380(8) . . yes
C(20) C(21) 1.497(8) . . yes
C(21) C(22) 1.395(7) . . yes
C(22) C(23) 1.368(9) . . yes
C(23) C(24) 1.367(9) . . yes
C(24) C(25) 1.375(8) . . yes
C(26) C(27) 1.524(8) . . yes
C(28) C(29) 1.508(7) . . yes
C(30) C(31) 1.48(4) . . yes

loop_
_geom_contact_atom_site_label_1
_geom_contact_atom_site_label_2
_geom_contact_distance
_geom_contact_site_symmetry_1
_geom_contact_site_symmetry_2
_geom_contact_publ_flag
O(3) C(29) 3.569(7) . 2_565 ?
O(6) O(10') 3.27(6) . 2_665 ?
O(6) C(17) 3.45(1) . 2_665 ?
O(6) C(20) 3.50(1) . 1_554 ?
O(6) C(16) 3.51(1) . 2_665 ?
O(6') C(27) 3.39(2) . . ?
O(6') C(9) 3.59(4) . 2_575 ?
O(7) C(7) 3.377(9) . 1_554 ?
O(7) C(23) 3.52(1) . 2_675 ?
O(7') C(23) 3.40(2) . 2_675 ?
O(7') C(20) 3.42(2) . 1_554 ?
O(7') O(10) 3.60(4) . 2_665 ?
O(8) C(24) 3.48(1) . . ?
O(8) C(23) 3.54(2) . 2_675 ?
O(8') C(24) 3.07(2) . . ?
O(8') C(25) 3.28(2) . . ?
O(8') C(17) 3.42(2) . 2_665 ?
O(8') C(9) 3.51(3) . 2_575 ?
O(9) C(30) 3.30(4) . 2_665 ?
O(9) O(10') 3.39(5) . 2_665 ?
O(9) O(10) 3.40(4) . 2_665 ?
C(3) C(13) 3.561(8) . 2_576 ?
C(11) C(23) 3.569(9) . 1_455 ?
C(18) C(19) 3.583(9) . 2_665 ?
C(27) C(31) 3.37(2) . 1_554 ?
